data_4083056
loop_
_publ_author_name
'Dairo, Taiwo O.'
'Ellern, Arkady'
'Angelici, Robert J.'
'Woo, L. Keith'

_publ_section_title
;
 Addition of Amines to a Carbonyl Ligand: Syntheses, Characterization, and
 Reactivities of Iridium(III) Porphyrin Carbamoyl Complexes
;
_journal_issue 9
_journal_name_full Organometallics
_journal_page_first 2266
_journal_paper_doi 10.1021/om500189a
_journal_volume 33
_journal_year 2014
_chemical_formula_moiety 'C64 H58 Ir N4 P2, B F4, C4 H8 O'
_chemical_formula_sum 'C68 H66 B F4 Ir N4 O P2'
_chemical_formula_weight 1296.19
_chemical_name_systematic
; 
 ? 
;
_space_group_crystal_system triclinic
_space_group_IT_number 2
_space_group_name_Hall '-P 1'
_space_group_name_H-M_alt 'P -1'
_symmetry_space_group_name_Hall '-P 1'
_symmetry_space_group_name_H-M 'P -1'
_atom_sites_solution_hydrogens geom
_audit_creation_method SHELXL-2013
_cell_angle_alpha 82.678(4)
_cell_angle_beta 72.836(4)
_cell_angle_gamma 61.732(4)
_cell_formula_units_Z 4
_cell_length_a 16.528(4)
_cell_length_b 16.705(4)
_cell_length_c 25.722(5)
_cell_measurement_reflns_used 3389
_cell_measurement_temperature 173(2)
_cell_measurement_theta_max 18.98
_cell_measurement_theta_min 2.43
_cell_volume 5976(2)
_computing_cell_refinement 'Bruker SAINT'
_computing_data_collection 'Bruker APEX2'
_computing_data_reduction 'Bruker SAINT'
_computing_molecular_graphics 'Bruker SHELXTL'
_computing_publication_material 'Bruker SHELXTL'
_computing_structure_refinement 'SHELXL-2013 (Sheldrick, 2013)'
_computing_structure_solution 'SHELXS-97 (Sheldrick 2008)'
_diffrn_ambient_temperature 173(2)
_diffrn_measured_fraction_theta_full 0.794
_diffrn_measured_fraction_theta_max 1.000
_diffrn_measurement_device_type 'Bruker APEX-II CCD'
_diffrn_measurement_method '\f and \w scans'
_diffrn_radiation_type MoK\a
_diffrn_radiation_wavelength 0.71073
_diffrn_reflns_av_R_equivalents 0.0991
_diffrn_reflns_av_unetI/netI 0.1028
_diffrn_reflns_Laue_measured_fraction_full 0.794
_diffrn_reflns_Laue_measured_fraction_max 1.000
_diffrn_reflns_limit_h_max 18
_diffrn_reflns_limit_h_min -18
_diffrn_reflns_limit_k_max 18
_diffrn_reflns_limit_k_min -18
_diffrn_reflns_limit_l_max 28
_diffrn_reflns_limit_l_min -28
_diffrn_reflns_number 55875
_diffrn_reflns_point_group_measured_fraction_full 0.794
_diffrn_reflns_point_group_measured_fraction_max 1.000
_diffrn_reflns_theta_full 25.242
_diffrn_reflns_theta_max 23.256
_diffrn_reflns_theta_min 0.829
_exptl_absorpt_coefficient_mu 2.347
_exptl_absorpt_correction_T_max 0.74
_exptl_absorpt_correction_T_min 0.63
_exptl_absorpt_correction_type multi-scan
_exptl_absorpt_process_details 'BRUKER SADABS'
_exptl_crystal_colour brown
_exptl_crystal_density_diffrn 1.441
_exptl_crystal_description plate
_exptl_crystal_F_000 2632
_exptl_crystal_size_max 0.140
_exptl_crystal_size_mid 0.110
_exptl_crystal_size_min 0.060
_refine_diff_density_max 1.696
_refine_diff_density_min -1.339
_refine_diff_density_rms 0.158
_refine_ls_extinction_method none
_refine_ls_goodness_of_fit_ref 1.037
_refine_ls_hydrogen_treatment constr
_refine_ls_matrix_type full
_refine_ls_number_parameters 1498
_refine_ls_number_reflns 17163
_refine_ls_number_restraints 451
_refine_ls_restrained_S_all 1.037
_refine_ls_R_factor_all 0.0979
_refine_ls_R_factor_gt 0.0580
_refine_ls_shift/su_max 0.001
_refine_ls_shift/su_mean 0.000
_refine_ls_structure_factor_coef Fsqd
_refine_ls_weighting_details 'w=1/[\s^2^(Fo^2^)+(0.0760P)^2^+27.0606P] where P=(Fo^2^+2Fc^2^)/3'
_refine_ls_weighting_scheme calc
_refine_ls_wR_factor_gt 0.1454
_refine_ls_wR_factor_ref 0.1685
_reflns_Friedel_coverage 0.000
_reflns_number_gt 11707
_reflns_number_total 17163
_reflns_threshold_expression 'I > 2\s(I)'
_cod_data_source_file om500189a_si_002.cif
_cod_data_source_block Woo052
_cod_depositor_comments 'Adding full bibliography for 4083055--4083056.cif.'
_cod_database_code 4083056
_shelx_space_group_comment
; 
The symmetry employed for this shelxl refinement is uniquely defined 
by the following loop, which should always be used as a source of 
symmetry information in preference to the above space-group names. 
They are only intended as comments. 
;
_shelx_estimated_absorpt_t_min 0.735
_shelx_estimated_absorpt_t_max 0.872
_shelxl_version_number 2013-4

loop_
_space_group_symop_operation_xyz
'x, y, z'
'-x, -y, -z'

loop_
_atom_site_label
_atom_site_type_symbol
_atom_site_fract_x
_atom_site_fract_y
_atom_site_fract_z
_atom_site_U_iso_or_equiv
_atom_site_adp_type
_atom_site_occupancy
_atom_site_site_symmetry_order
_atom_site_calc_flag
_atom_site_refinement_flags_posn
_atom_site_refinement_flags_adp
_atom_site_refinement_flags_occupancy
_atom_site_disorder_assembly
_atom_site_disorder_group
Ir1 Ir 0.51524(3) 0.22366(3) 0.26344(2) 0.02493(14) Uani 1 1 d . . . . .
Ir2 Ir 1.0000 0.0000 0.5000 0.02411(17) Uani 1 2 d S . P . .
Ir3 Ir 1.0000 0.5000 0.0000 0.01815(16) Uani 1 2 d S . P . .
C1 C 0.4903(8) 0.4118(7) 0.2860(5) 0.036(3) Uani 1 1 d . . . . .
C2 C 0.5580(8) 0.4098(7) 0.2377(5) 0.030(3) Uani 1 1 d . . . . .
C3 C 0.5801(8) 0.4887(8) 0.2274(5) 0.033(3) Uani 1 1 d . . . . .
C4 C 0.5487(8) 0.5524(8) 0.1888(5) 0.039(3) Uani 1 1 d . . . . .
H4 H 0.5138 0.5464 0.1674 0.047 Uiso 1 1 calc R U . . .
C5 C 0.5687(9) 0.6255(8) 0.1818(5) 0.047(3) Uani 1 1 d . . . . .
H5 H 0.5461 0.6692 0.1553 0.056 Uiso 1 1 calc R U . . .
C6 C 0.6197(9) 0.6385(7) 0.2109(5) 0.038(3) Uani 1 1 d . . . . .
C7 C 0.6373(11) 0.7213(9) 0.2020(6) 0.066(5) Uani 1 1 d . . . . .
H7A H 0.5847 0.7710 0.2261 0.100 Uiso 1 1 calc R U . . .
H7B H 0.6412 0.7402 0.1640 0.100 Uiso 1 1 calc R U . . .
H7C H 0.6973 0.7060 0.2101 0.100 Uiso 1 1 calc R U . . .
C8 C 0.6517(9) 0.5728(8) 0.2490(5) 0.041(3) Uani 1 1 d . . . . .
H8 H 0.6873 0.5790 0.2698 0.050 Uiso 1 1 calc R U . . .
C9 C 0.6338(8) 0.4986(8) 0.2578(5) 0.038(3) Uani 1 1 d . . . . .
H9 H 0.6574 0.4546 0.2840 0.046 Uiso 1 1 calc R U . . .
C10 C 0.6110(8) 0.3375(6) 0.1989(4) 0.025(2) Uani 1 1 d . . . . .
C11 C 0.6834(8) 0.3346(7) 0.1512(4) 0.030(3) Uani 1 1 d . . . . .
H11 H 0.7033 0.3804 0.1401 0.036 Uiso 1 1 calc R U . . .
C12 C 0.7187(8) 0.2554(7) 0.1249(4) 0.029(3) Uani 1 1 d . . . . .
H12 H 0.7679 0.2348 0.0919 0.034 Uiso 1 1 calc R U . . .
C13 C 0.6664(7) 0.2072(7) 0.1570(4) 0.021(2) Uani 1 1 d . . . . .
C14 C 0.6817(7) 0.1221(7) 0.1433(4) 0.024(2) Uani 1 1 d . . . . .
C15 C 0.7576(8) 0.0745(7) 0.0926(4) 0.027(3) Uani 1 1 d . . . . .
C16 C 0.8337(7) -0.0095(7) 0.0962(5) 0.030(3) Uani 1 1 d . . . . .
H16 H 0.8388 -0.0358 0.1308 0.036 Uiso 1 1 calc R U . . .
C17 C 0.9019(8) -0.0551(8) 0.0498(5) 0.037(3) Uani 1 1 d . . . . .
H17 H 0.9530 -0.1129 0.0533 0.044 Uiso 1 1 calc R U . . .
C18 C 0.8985(8) -0.0197(8) -0.0016(5) 0.033(3) Uani 1 1 d . . . . .
C19 C 0.9725(9) -0.0705(8) -0.0514(5) 0.049(3) Uani 1 1 d . . . . .
H19A H 0.9544 -0.1114 -0.0637 0.073 Uiso 1 1 calc R U . . .
H19B H 1.0342 -0.1061 -0.0430 0.073 Uiso 1 1 calc R U . . .
H19C H 0.9776 -0.0273 -0.0802 0.073 Uiso 1 1 calc R U . . .
C20 C 0.8232(8) 0.0641(8) -0.0052(5) 0.034(3) Uani 1 1 d . . . . .
H20 H 0.8184 0.0900 -0.0399 0.041 Uiso 1 1 calc R U . . .
C21 C 0.7538(8) 0.1113(7) 0.0414(4) 0.030(3) Uani 1 1 d . . . . .
H21 H 0.7032 0.1695 0.0380 0.036 Uiso 1 1 calc R U . . .
C22 C 0.6328(8) 0.0756(7) 0.1746(4) 0.027(3) Uani 1 1 d . . . . .
C23 C 0.6419(8) -0.0084(7) 0.1597(4) 0.032(3) Uani 1 1 d . . . . .
H23 H 0.6816 -0.0418 0.1269 0.038 Uiso 1 1 calc R U . . .
C24 C 0.5849(8) -0.0321(7) 0.2000(4) 0.031(3) Uani 1 1 d . . . . .
H24 H 0.5789 -0.0862 0.2014 0.037 Uiso 1 1 calc R U . . .
C25 C 0.5346(7) 0.0386(7) 0.2405(4) 0.025(3) Uani 1 1 d . . . . .
C26 C 0.4679(7) 0.0402(7) 0.2886(4) 0.029(3) Uani 1 1 d . . . . .
C27 C 0.4457(8) -0.0385(7) 0.2978(4) 0.029(3) Uani 1 1 d . . . . .
C28 C 0.4852(11) -0.1093(9) 0.3304(6) 0.063(4) Uani 1 1 d . . . . .
H28 H 0.5256 -0.1074 0.3493 0.076 Uiso 1 1 calc R U . . .
C29 C 0.4677(12) -0.1832(9) 0.3364(6) 0.070(5) Uani 1 1 d . . . . .
H29 H 0.4970 -0.2317 0.3590 0.084 Uiso 1 1 calc R U . . .
C30 C 0.4090(10) -0.1884(9) 0.3105(7) 0.060(3) Uani 1 1 d . U . . .
C31 C 0.3919(10) -0.2703(8) 0.3169(7) 0.068(4) Uani 1 1 d . U . . .
H31A H 0.3424 -0.2642 0.3507 0.101 Uiso 1 1 calc R U . . .
H31B H 0.4511 -0.3251 0.3181 0.101 Uiso 1 1 calc R U . . .
H31C H 0.3709 -0.2747 0.2859 0.101 Uiso 1 1 calc R U . . .
C32 C 0.3698(10) -0.1194(9) 0.2784(7) 0.065(3) Uani 1 1 d . U . . .
H32 H 0.3287 -0.1210 0.2598 0.078 Uiso 1 1 calc R U . . .
C33 C 0.3890(10) -0.0442(9) 0.2719(7) 0.066(3) Uani 1 1 d . U . . .
H33 H 0.3609 0.0035 0.2485 0.079 Uiso 1 1 calc R U . . .
C34 C 0.4191(8) 0.1098(8) 0.3272(5) 0.039(2) Uani 1 1 d . U . . .
C35 C 0.3476(9) 0.1136(8) 0.3766(5) 0.044(2) Uani 1 1 d . U . . .
H35 H 0.3274 0.0681 0.3884 0.053 Uiso 1 1 calc R U . . .
C36 C 0.3139(9) 0.1925(8) 0.4032(5) 0.049(2) Uani 1 1 d . U . . .
H36 H 0.2662 0.2124 0.4368 0.058 Uiso 1 1 calc R U . . .
C37 C 0.3635(10) 0.2400(8) 0.3712(5) 0.050(2) Uani 1 1 d . U . . .
C38 C 0.3489(10) 0.3252(9) 0.3833(6) 0.060(3) Uani 1 1 d . U . . .
C39 C 0.2742(13) 0.3708(10) 0.4351(7) 0.077(3) Uani 1 1 d . U . . .
C40 C 0.1915(14) 0.4396(12) 0.4352(8) 0.109(4) Uani 1 1 d . U . . .
H40 H 0.1800 0.4614 0.4009 0.130 Uiso 1 1 calc R U . . .
C41 C 0.1177(17) 0.4847(14) 0.4818(9) 0.125(4) Uani 1 1 d . U . . .
H41 H 0.0569 0.5319 0.4799 0.150 Uiso 1 1 calc R U . . .
C42 C 0.1394(19) 0.4569(15) 0.5262(11) 0.125(5) Uani 1 1 d . U . . .
C43 C 0.0545(16) 0.5040(14) 0.5827(8) 0.146(7) Uani 1 1 d . U . . .
H43A H 0.0089 0.5652 0.5749 0.219 Uiso 1 1 calc R U . . .
H43B H 0.0830 0.5078 0.6101 0.219 Uiso 1 1 calc R U . . .
H43C H 0.0213 0.4669 0.5964 0.219 Uiso 1 1 calc R U . . .
C44 C 0.221(2) 0.386(2) 0.5348(9) 0.149(11) Uani 1 1 d . . . . .
H44 H 0.2294 0.3660 0.5699 0.179 Uiso 1 1 calc R U . . .
C45 C 0.2924(16) 0.3439(17) 0.4845(7) 0.123(9) Uani 1 1 d . . . . .
H45 H 0.3534 0.2967 0.4861 0.147 Uiso 1 1 calc R U . . .
C46 C 0.3972(10) 0.3718(8) 0.3527(5) 0.051(4) Uani 1 1 d . . . . .
C47 C 0.3819(11) 0.4584(9) 0.3674(6) 0.072(5) Uani 1 1 d . . . . .
H47 H 0.3404 0.4920 0.3999 0.086 Uiso 1 1 calc R U . . .
C48 C 0.4383(10) 0.4836(8) 0.3257(5) 0.058(4) Uani 1 1 d . . . . .
H48 H 0.4421 0.5389 0.3234 0.069 Uiso 1 1 calc R U . . .
C49 C 0.2882(9) 0.3872(8) 0.2556(6) 0.061(4) Uani 1 1 d . . . . .
H49A H 0.3062 0.4303 0.2651 0.091 Uiso 1 1 calc R U . . .
H49B H 0.2570 0.3659 0.2888 0.091 Uiso 1 1 calc R U . . .
H49C H 0.2443 0.4172 0.2326 0.091 Uiso 1 1 calc R U . . .
C50 C 0.3442(9) 0.2191(8) 0.2126(6) 0.050(4) Uani 1 1 d . . . . .
H50A H 0.2992 0.2485 0.1902 0.075 Uiso 1 1 calc R U . . .
H50B H 0.3111 0.2070 0.2487 0.075 Uiso 1 1 calc R U . . .
H50C H 0.3962 0.1616 0.1952 0.075 Uiso 1 1 calc R U . . .
C51 C 0.4266(8) 0.3310(8) 0.1520(5) 0.036(3) Uani 1 1 d . . . . .
C52 C 0.4639(9) 0.2751(10) 0.1076(6) 0.055(4) Uani 1 1 d . . . . .
H52 H 0.4700 0.2154 0.1129 0.066 Uiso 1 1 calc R U . . .
C53 C 0.4925(10) 0.3015(13) 0.0562(6) 0.075(5) Uani 1 1 d . . . . .
H53 H 0.5162 0.2623 0.0258 0.090 Uiso 1 1 calc R U . . .
C54 C 0.4858(11) 0.3879(14) 0.0498(8) 0.080(6) Uani 1 1 d . . . . .
H54 H 0.5053 0.4080 0.0143 0.096 Uiso 1 1 calc R U . . .
C55 C 0.4512(11) 0.4457(12) 0.0941(7) 0.071(5) Uani 1 1 d . . . . .
H55 H 0.4480 0.5044 0.0893 0.085 Uiso 1 1 calc R U . . .
C56 C 0.4222(9) 0.4161(9) 0.1445(6) 0.055(4) Uani 1 1 d . . . . .
H56 H 0.3985 0.4549 0.1752 0.066 Uiso 1 1 calc R U . . .
C57 C 0.6068(11) 0.2078(13) 0.3724(5) 0.081(5) Uani 1 1 d . . . . .
H57A H 0.6639 0.1845 0.3854 0.122 Uiso 1 1 calc R U . . .
H57B H 0.5585 0.1948 0.3992 0.122 Uiso 1 1 calc R U . . .
H57C H 0.5814 0.2737 0.3675 0.122 Uiso 1 1 calc R U . . .
C58 C 0.6672(11) 0.0358(10) 0.3244(7) 0.077(5) Uani 1 1 d . . . . .
H58A H 0.7009 -0.0014 0.2910 0.115 Uiso 1 1 calc R U . . .
H58B H 0.6087 0.0306 0.3421 0.115 Uiso 1 1 calc R U . . .
H58C H 0.7084 0.0146 0.3490 0.115 Uiso 1 1 calc R U . . .
C59 C 0.7478(8) 0.1542(8) 0.2694(5) 0.035(3) Uani 1 1 d . . . . .
C60 C 0.8178(9) 0.0807(9) 0.2360(5) 0.045(3) Uani 1 1 d . . . . .
H60 H 0.8089 0.0288 0.2352 0.055 Uiso 1 1 calc R U . . .
C61 C 0.9009(11) 0.0820(11) 0.2036(6) 0.064(4) Uani 1 1 d . . . . .
H61 H 0.9496 0.0310 0.1815 0.077 Uiso 1 1 calc R U . . .
C62 C 0.9111(11) 0.1595(14) 0.2043(6) 0.074(5) Uani 1 1 d . . . . .
H62 H 0.9673 0.1612 0.1818 0.089 Uiso 1 1 calc R U . . .
C63 C 0.8410(10) 0.2357(11) 0.2373(6) 0.057(4) Uani 1 1 d . . . . .
H63 H 0.8486 0.2883 0.2381 0.069 Uiso 1 1 calc R U . . .
C64 C 0.7600(9) 0.2294(8) 0.2684(5) 0.039(3) Uani 1 1 d . . . . .
H64 H 0.7103 0.2804 0.2903 0.046 Uiso 1 1 calc R U . . .
C65 C 0.8716(8) 0.1426(8) 0.4339(4) 0.030(3) Uani 1 1 d . . . . .
C66 C 0.8339(8) 0.2128(7) 0.4710(4) 0.030(3) Uani 1 1 d . . . . .
C67 C 0.7615(8) 0.3027(8) 0.4595(4) 0.033(3) Uani 1 1 d . . . . .
C68 C 0.7795(11) 0.3741(9) 0.4434(6) 0.065(4) Uani 1 1 d . . . . .
H68 H 0.8408 0.3676 0.4412 0.078 Uiso 1 1 calc R U . . .
C69 C 0.7109(12) 0.4575(10) 0.4301(7) 0.077(5) Uani 1 1 d . . . . .
H69 H 0.7252 0.5071 0.4204 0.092 Uiso 1 1 calc R U . . .
C70 C 0.6215(10) 0.4681(9) 0.4310(5) 0.052(4) Uani 1 1 d . . . . .
C71 C 0.5489(12) 0.5600(10) 0.4151(7) 0.084(5) Uani 1 1 d . . . . .
H71A H 0.5590 0.5616 0.3756 0.126 Uiso 1 1 calc R U . . .
H71B H 0.5570 0.6089 0.4266 0.126 Uiso 1 1 calc R U . . .
H71C H 0.4842 0.5684 0.4331 0.126 Uiso 1 1 calc R U . . .
C72 C 0.6043(10) 0.3972(10) 0.4462(6) 0.060(4) Uani 1 1 d . . . . .
H72 H 0.5438 0.4030 0.4471 0.071 Uiso 1 1 calc R U . . .
C73 C 0.6718(9) 0.3146(9) 0.4608(5) 0.049(3) Uani 1 1 d . . . . .
H73 H 0.6562 0.2660 0.4719 0.058 Uiso 1 1 calc R U . . .
C74 C 0.8516(9) 0.1548(8) 0.3823(4) 0.035(3) Uani 1 1 d . . . . .
H74 H 0.8105 0.2100 0.3685 0.042 Uiso 1 1 calc R U . . .
C75 C 0.9027(9) 0.0722(8) 0.3568(5) 0.042(3) Uani 1 1 d . . . . .
H75 H 0.9022 0.0591 0.3221 0.051 Uiso 1 1 calc R U . . .
C76 C 0.9571(8) 0.0084(8) 0.3910(4) 0.028(3) Uani 1 1 d . . . . .
C77 C 1.0212(8) -0.0817(8) 0.3784(5) 0.030(3) Uani 1 1 d . . . . .
C78 C 1.0352(8) -0.1148(7) 0.3224(4) 0.031(3) Uani 1 1 d . . . . .
C79 C 0.9649(8) -0.1274(7) 0.3110(5) 0.039(3) Uani 1 1 d . . . . .
H79 H 0.9094 -0.1209 0.3388 0.047 Uiso 1 1 calc R U . . .
C80 C 0.9774(10) -0.1500(8) 0.2572(5) 0.048(4) Uani 1 1 d . . . . .
H80 H 0.9291 -0.1582 0.2493 0.058 Uiso 1 1 calc R U . . .
C81 C 1.0565(10) -0.1605(8) 0.2160(5) 0.044(3) Uani 1 1 d . . . . .
C82 C 1.0687(11) -0.1809(9) 0.1574(5) 0.064(4) Uani 1 1 d . . . . .
H82A H 1.0331 -0.2137 0.1569 0.096 Uiso 1 1 calc R U . . .
H82B H 1.1365 -0.2183 0.1398 0.096 Uiso 1 1 calc R U . . .
H82C H 1.0445 -0.1238 0.1378 0.096 Uiso 1 1 calc R U . . .
C83 C 1.1294(10) -0.1528(9) 0.2292(5) 0.053(4) Uani 1 1 d . . . . .
H83 H 1.1869 -0.1636 0.2020 0.063 Uiso 1 1 calc R U . . .
C84 C 1.1174(9) -0.1296(9) 0.2816(5) 0.049(3) Uani 1 1 d . . . . .
H84 H 1.1668 -0.1238 0.2898 0.058 Uiso 1 1 calc R U . . .
C85 C 1.0752(8) -0.1451(8) 0.4115(5) 0.031(3) Uani 1 1 d . . . . .
C86 C 1.1413(8) -0.2383(8) 0.3983(5) 0.038(3) Uani 1 1 d . . . . .
H86 H 1.1550 -0.2692 0.3658 0.045 Uiso 1 1 calc R U . . .
C87 C 1.1811(9) -0.2753(8) 0.4401(5) 0.038(3) Uani 1 1 d . . . . .
H87 H 1.2269 -0.3366 0.4426 0.046 Uiso 1 1 calc R U . . .
C88 C 1.1403(8) -0.2033(7) 0.4805(5) 0.029(3) Uani 1 1 d . . . . .
C89 C 1.1191(11) 0.0825(12) 0.3879(5) 0.072(5) Uani 1 1 d . . . . .
H89A H 1.0678 0.1451 0.3924 0.108 Uiso 1 1 calc R U . . .
H89B H 1.1057 0.0471 0.3670 0.108 Uiso 1 1 calc R U . . .
H89C H 1.1798 0.0823 0.3684 0.108 Uiso 1 1 calc R U . . .
C90 C 1.2419(10) -0.0673(9) 0.4391(7) 0.071(5) Uani 1 1 d . . . . .
H90A H 1.2914 -0.0500 0.4188 0.106 Uiso 1 1 calc R U . . .
H90B H 1.2415 -0.1114 0.4175 0.106 Uiso 1 1 calc R U . . .
H90C H 1.2551 -0.0947 0.4736 0.106 Uiso 1 1 calc R U . . .
C91 C 1.1366(10) 0.1092(10) 0.4895(5) 0.049(4) Uani 1 1 d . . . . .
C92 C 1.1957(13) 0.0803(13) 0.5226(6) 0.077(5) Uani 1 1 d . . . . .
H92 H 1.2372 0.0172 0.5239 0.092 Uiso 1 1 calc R U . . .
C93 C 1.1972(17) 0.1426(17) 0.5557(7) 0.102(7) Uani 1 1 d . . . . .
H93 H 1.2403 0.1230 0.5776 0.122 Uiso 1 1 calc R U . . .
C94 C 1.132(2) 0.232(2) 0.5536(9) 0.129(12) Uani 1 1 d . . . . .
H94 H 1.1271 0.2740 0.5777 0.155 Uiso 1 1 calc R U . . .
C95 C 1.0748(18) 0.2653(16) 0.5192(11) 0.119(9) Uani 1 1 d . . . . .
H95 H 1.0346 0.3284 0.5166 0.143 Uiso 1 1 calc R U . . .
C96 C 1.0790(11) 0.2014(10) 0.4889(8) 0.084(6) Uani 1 1 d . . . . .
H96 H 1.0385 0.2225 0.4653 0.101 Uiso 1 1 calc R U . . .
C97 C 1.1881(7) 0.3486(7) 0.0188(4) 0.023(2) Uani 1 1 d . . . . .
C98 C 1.2483(7) 0.3263(7) 0.0543(4) 0.026(3) Uani 1 1 d . . . . .
H98 H 1.3061 0.2719 0.0527 0.031 Uiso 1 1 calc R U . . .
C99 C 1.2098(8) 0.3947(7) 0.0901(4) 0.030(3) Uani 1 1 d . . . . .
H99 H 1.2347 0.3976 0.1183 0.036 Uiso 1 1 calc R U . . .
C100 C 1.1238(7) 0.4628(7) 0.0778(4) 0.024(2) Uani 1 1 d . . . . .
C101 C 1.0621(7) 0.5462(7) 0.1060(4) 0.025(2) Uani 1 1 d . . . . .
C102 C 1.0833(8) 0.5651(7) 0.1540(5) 0.030(3) Uani 1 1 d . . . . .
C103 C 1.1650(8) 0.5765(8) 0.1475(5) 0.037(3) Uani 1 1 d . . . . .
H103 H 1.2086 0.5686 0.1126 0.045 Uiso 1 1 calc R U . . .
C104 C 1.1820(10) 0.5994(8) 0.1927(6) 0.049(4) Uani 1 1 d . . . . .
H104 H 1.2356 0.6098 0.1878 0.058 Uiso 1 1 calc R U . . .
C105 C 1.1224(12) 0.6067(9) 0.2433(6) 0.058(4) Uani 1 1 d . . . . .
C106 C 1.1407(13) 0.6299(10) 0.2918(6) 0.086(6) Uani 1 1 d . . . . .
H10A H 1.0871 0.6873 0.3082 0.129 Uiso 1 1 calc R U . . .
H10B H 1.1994 0.6362 0.2802 0.129 Uiso 1 1 calc R U . . .
H10C H 1.1475 0.5814 0.3185 0.129 Uiso 1 1 calc R U . . .
C107 C 1.0440(12) 0.5966(9) 0.2496(5) 0.061(4) Uani 1 1 d . . . . .
H107 H 1.0014 0.6038 0.2848 0.073 Uiso 1 1 calc R U . . .
C108 C 1.0237(9) 0.5757(9) 0.2056(5) 0.047(3) Uani 1 1 d . . . . .
H108 H 0.9679 0.5688 0.2114 0.057 Uiso 1 1 calc R U . . .
C109 C 0.9793(7) 0.6131(7) 0.0933(4) 0.024(2) Uani 1 1 d . . . . .
C110 C 0.9160(8) 0.6981(7) 0.1216(4) 0.029(3) Uani 1 1 d . . . . .
H110 H 0.9235 0.7193 0.1515 0.035 Uiso 1 1 calc R U . . .
C111 C 0.8431(8) 0.7434(7) 0.0977(4) 0.029(3) Uani 1 1 d . . . . .
H111 H 0.7908 0.8019 0.1079 0.035 Uiso 1 1 calc R U . . .
C112 C 0.8593(7) 0.6874(7) 0.0550(4) 0.022(2) Uani 1 1 d . . . . .
C113 C 0.7983(7) 0.7080(6) 0.0222(4) 0.022(2) Uani 1 1 d . . . . .
C114 C 0.7120(8) 0.7961(7) 0.0318(5) 0.031(3) Uani 1 1 d . . . . .
C115 C 0.7188(9) 0.8759(8) 0.0173(5) 0.040(3) Uani 1 1 d . . . . .
H115 H 0.7787 0.8734 -0.0019 0.047 Uiso 1 1 calc R U . . .
C116 C 0.6367(10) 0.9614(8) 0.0311(6) 0.053(4) Uani 1 1 d . . . . .
H116 H 0.6428 1.0157 0.0229 0.064 Uiso 1 1 calc R U . . .
C117 C 0.5481(9) 0.9666(9) 0.0564(6) 0.055(4) Uani 1 1 d . . . . .
C118 C 0.4604(10) 1.0592(9) 0.0731(7) 0.086(6) Uani 1 1 d . . . . .
H11A H 0.4036 1.0566 0.0706 0.129 Uiso 1 1 calc R U . . .
H11B H 0.4697 1.1061 0.0487 0.129 Uiso 1 1 calc R U . . .
H11C H 0.4519 1.0741 0.1106 0.129 Uiso 1 1 calc R U . . .
C119 C 0.5419(9) 0.8882(9) 0.0683(5) 0.046(3) Uani 1 1 d . . . . .
H119 H 0.4813 0.8910 0.0856 0.055 Uiso 1 1 calc R U . . .
C120 C 0.6228(8) 0.8022(8) 0.0558(5) 0.042(3) Uani 1 1 d . . . . .
H120 H 0.6157 0.7484 0.0641 0.050 Uiso 1 1 calc R U . . .
C121 C 0.8369(10) 0.5020(9) 0.1237(5) 0.050(4) Uani 1 1 d . . . . .
H12A H 0.7922 0.5613 0.1130 0.075 Uiso 1 1 calc R U . . .
H12B H 0.8745 0.5106 0.1436 0.075 Uiso 1 1 calc R U . . .
H12C H 0.8013 0.4717 0.1471 0.075 Uiso 1 1 calc R U . . .
C122 C 0.9915(9) 0.3259(8) 0.0899(5) 0.046(3) Uani 1 1 d . . . . .
H12D H 0.9522 0.2988 0.1129 0.069 Uiso 1 1 calc R U . . .
H12E H 1.0252 0.3369 0.1116 0.069 Uiso 1 1 calc R U . . .
H12F H 1.0380 0.2844 0.0596 0.069 Uiso 1 1 calc R U . . .
C123 C 0.8409(8) 0.4070(7) 0.0369(4) 0.028(3) Uani 1 1 d . . . . .
C124 C 0.7465(9) 0.4693(10) 0.0403(5) 0.054(4) Uani 1 1 d . . . . .
H124 H 0.7191 0.5266 0.0578 0.064 Uiso 1 1 calc R U . . .
C125 C 0.6926(11) 0.4473(14) 0.0179(7) 0.074(5) Uani 1 1 d . . . . .
H125 H 0.6273 0.4889 0.0218 0.089 Uiso 1 1 calc R U . . .
C126 C 0.7311(16) 0.3678(17) -0.0095(7) 0.088(7) Uani 1 1 d . . . . .
H126 H 0.6934 0.3544 -0.0250 0.105 Uiso 1 1 calc R U . . .
C127 C 0.8228(16) 0.3083(14) -0.0143(6) 0.080(6) Uani 1 1 d . . . . .
H127 H 0.8494 0.2532 -0.0341 0.096 Uiso 1 1 calc R U . . .
C128 C 0.8803(10) 0.3243(9) 0.0085(5) 0.045(3) Uani 1 1 d . . . . .
H128 H 0.9448 0.2804 0.0050 0.054 Uiso 1 1 calc R U . . .
N1 N 0.4646(6) 0.3432(6) 0.3038(4) 0.035(2) Uani 1 1 d . . . . .
N2 N 0.6007(6) 0.2601(5) 0.2015(3) 0.025(2) Uani 1 1 d . . . . .
N3 N 0.5642(6) 0.1045(5) 0.2241(3) 0.026(2) Uani 1 1 d . . . . .
N4 N 0.4277(7) 0.1886(6) 0.3254(4) 0.034(2) Uani 1 1 d . . . . .
N5 N 0.9369(6) 0.0530(6) 0.4378(3) 0.031(2) Uani 1 1 d . . . . .
N6 N 1.0760(6) -0.1244(6) 0.4616(3) 0.028(2) Uani 1 1 d . . . . .
N7 N 1.1119(6) 0.4338(5) 0.0341(3) 0.023(2) Uani 1 1 d . . . . .
N8 N 0.9431(6) 0.6078(5) 0.0526(3) 0.0198(19) Uani 1 1 d . . . . .
P1 P 0.3925(2) 0.2926(2) 0.21936(14) 0.0353(8) Uani 1 1 d . . . . .
P2 P 0.6373(2) 0.1531(2) 0.30767(12) 0.0379(8) Uani 1 1 d . . . . .
P3 P 1.1260(2) 0.0332(2) 0.45276(12) 0.0330(7) Uani 1 1 d . . . . .
P4 P 0.9159(2) 0.43274(19) 0.06349(11) 0.0249(7) Uani 1 1 d . . . . .
B1 B 0.3748(11) 0.7319(11) 0.1045(7) 0.198(4) Uani 1 1 d D U . . .
F1 F 0.4653(9) 0.6824(10) 0.0791(5) 0.196(4) Uani 1 1 d D U . . .
F2 F 0.3187(10) 0.7747(10) 0.0737(6) 0.200(4) Uani 1 1 d D U . . .
F3 F 0.3645(10) 0.7846(10) 0.1428(6) 0.200(4) Uani 1 1 d D U . . .
F4 F 0.3479(10) 0.6700(10) 0.1333(6) 0.210(4) Uani 1 1 d D U . . .
B2 B 0.7677(11) 0.7323(16) 0.3205(7) 0.434(8) Uani 1 1 d D U . . .
F5A F 0.835(2) 0.734(3) 0.3385(15) 0.433(8) Uani 0.5 1 d D U P A 2
F6A F 0.6838(16) 0.768(3) 0.3576(11) 0.434(9) Uani 0.5 1 d D U P A 2
F7A F 0.793(3) 0.6462(19) 0.3088(17) 0.433(8) Uani 0.5 1 d D U P A 2
F8A F 0.761(3) 0.781(3) 0.2742(10) 0.435(9) Uani 0.5 1 d D U P A 2
F5B F 0.710(3) 0.693(3) 0.3351(15) 0.433(8) Uani 0.5 1 d D U P A 3
F6B F 0.8466(19) 0.681(3) 0.3369(15) 0.433(9) Uani 0.5 1 d D U P A 3
F8B F 0.790(3) 0.743(3) 0.2669(8) 0.434(9) Uani 0.5 1 d D U P A 3
F7B F 0.722(3) 0.813(2) 0.3463(14) 0.434(9) Uani 0.5 1 d D U P A 3
O1 O 0.0058(14) 0.2970(14) 0.3502(8) 0.204(5) Uani 1 1 d D U . . .
C129 C -0.049(2) 0.319(2) 0.3109(10) 0.204(5) Uani 1 1 d D U . . .
H12G H -0.1169 0.3477 0.3316 0.245 Uiso 1 1 calc R U . . .
H12H H -0.0347 0.2611 0.2959 0.245 Uiso 1 1 calc R U . . .
C130 C -0.0395(17) 0.3797(19) 0.2628(11) 0.204(5) Uani 1 1 d D U . . .
H13A H -0.0866 0.4446 0.2696 0.245 Uiso 1 1 calc R U . . .
H13B H -0.0372 0.3574 0.2283 0.245 Uiso 1 1 calc R U . . .
C131 C 0.0572(17) 0.357(2) 0.2690(11) 0.204(5) Uani 1 1 d D U . . .
H13C H 0.1054 0.3207 0.2365 0.245 Uiso 1 1 calc R U . . .
H13D H 0.0604 0.4149 0.2675 0.245 Uiso 1 1 calc R U . . .
C132 C 0.0889(15) 0.307(2) 0.3182(10) 0.204(5) Uani 1 1 d D U . . .
H13E H 0.1453 0.2469 0.3078 0.245 Uiso 1 1 calc R U . . .
H13F H 0.1040 0.3427 0.3381 0.245 Uiso 1 1 calc R U . . .
O2 O 0.1693(14) 0.1516(11) 0.1631(8) 0.188(5) Uani 1 1 d D U . . .
C133 C 0.190(2) 0.0893(13) 0.2076(8) 0.188(5) Uani 1 1 d D U . . .
H13G H 0.1309 0.0925 0.2338 0.225 Uiso 1 1 calc R U . . .
H13H H 0.2268 0.1011 0.2271 0.225 Uiso 1 1 calc R U . . .
C134 C 0.2486(19) -0.0007(15) 0.1774(9) 0.187(5) Uani 1 1 d D U . . .
H13I H 0.3175 -0.0178 0.1672 0.224 Uiso 1 1 calc R U . . .
H13J H 0.2380 -0.0495 0.1995 0.224 Uiso 1 1 calc R U . . .
C135 C 0.212(2) 0.0170(13) 0.1275(10) 0.187(5) Uani 1 1 d D U . . .
H13K H 0.2670 -0.0115 0.0953 0.224 Uiso 1 1 calc R U . . .
H13L H 0.1701 -0.0114 0.1320 0.224 Uiso 1 1 calc R U . . .
C136 C 0.158(2) 0.1174(13) 0.1180(10) 0.187(5) Uani 1 1 d D U . . .
H13M H 0.1880 0.1358 0.0824 0.224 Uiso 1 1 calc R U . . .
H13N H 0.0905 0.1365 0.1208 0.224 Uiso 1 1 calc R U . . .

loop_
_atom_site_aniso_label
_atom_site_aniso_U_11
_atom_site_aniso_U_22
_atom_site_aniso_U_33
_atom_site_aniso_U_23
_atom_site_aniso_U_13
_atom_site_aniso_U_12
Ir1 0.0285(3) 0.0198(2) 0.0268(3) -0.00276(19) 0.0009(2) -0.0154(2)
Ir2 0.0287(4) 0.0273(3) 0.0200(3) -0.0011(3) -0.0064(3) -0.0155(3)
Ir3 0.0193(3) 0.0162(3) 0.0198(3) -0.0011(3) -0.0047(3) -0.0088(3)
C1 0.040(7) 0.027(6) 0.037(7) -0.002(6) 0.008(6) -0.022(6)
C2 0.044(7) 0.020(6) 0.038(7) 0.003(5) -0.007(6) -0.026(6)
C3 0.032(7) 0.030(7) 0.037(7) -0.007(6) 0.002(6) -0.017(6)
C4 0.039(7) 0.036(7) 0.045(8) 0.005(7) -0.005(6) -0.024(6)
C5 0.054(9) 0.024(7) 0.057(9) 0.005(6) -0.001(7) -0.023(6)
C6 0.041(7) 0.021(6) 0.046(8) -0.017(6) 0.022(6) -0.024(6)
C7 0.086(11) 0.051(9) 0.066(10) -0.024(8) 0.028(9) -0.057(9)
C8 0.043(8) 0.043(8) 0.047(8) -0.014(7) 0.005(7) -0.034(7)
C9 0.048(8) 0.028(7) 0.041(7) -0.001(6) -0.001(6) -0.025(6)
C10 0.037(7) 0.015(6) 0.024(6) 0.000(5) -0.007(5) -0.015(5)
C11 0.036(7) 0.030(6) 0.029(6) 0.001(5) -0.001(6) -0.026(6)
C12 0.031(7) 0.030(6) 0.024(6) -0.001(5) 0.000(5) -0.018(5)
C13 0.025(6) 0.023(6) 0.024(6) 0.004(5) -0.008(5) -0.017(5)
C14 0.023(6) 0.026(6) 0.020(6) 0.001(5) -0.005(5) -0.008(5)
C15 0.029(6) 0.025(6) 0.033(7) 0.001(5) -0.012(6) -0.017(6)
C16 0.029(7) 0.024(6) 0.031(7) -0.008(5) 0.000(6) -0.010(5)
C17 0.034(7) 0.039(7) 0.035(7) -0.009(6) -0.002(6) -0.017(6)
C18 0.030(7) 0.034(7) 0.030(7) -0.016(6) 0.012(6) -0.019(6)
C19 0.057(9) 0.035(7) 0.044(8) -0.016(6) 0.003(7) -0.018(7)
C20 0.045(8) 0.039(7) 0.022(6) -0.010(6) 0.003(6) -0.026(7)
C21 0.045(7) 0.023(6) 0.032(7) 0.000(6) -0.009(6) -0.025(6)
C22 0.038(7) 0.023(6) 0.022(6) -0.001(5) -0.005(6) -0.017(5)
C23 0.039(7) 0.025(6) 0.028(6) -0.007(5) 0.004(6) -0.017(6)
C24 0.036(7) 0.024(6) 0.032(7) -0.011(5) -0.002(6) -0.014(5)
C25 0.027(6) 0.021(6) 0.032(6) 0.009(5) -0.006(5) -0.018(5)
C26 0.023(6) 0.025(6) 0.038(7) 0.000(5) -0.005(6) -0.010(5)
C27 0.029(6) 0.022(6) 0.033(7) 0.004(6) -0.002(6) -0.013(5)
C28 0.098(12) 0.046(9) 0.071(10) 0.009(8) -0.028(10) -0.051(9)
C29 0.090(12) 0.033(8) 0.083(12) 0.021(8) -0.019(10) -0.033(8)
C30 0.059(6) 0.035(5) 0.097(7) 0.008(5) -0.017(6) -0.035(5)
C31 0.065(8) 0.031(6) 0.104(9) 0.003(6) 0.000(7) -0.033(6)
C32 0.062(6) 0.045(5) 0.106(7) 0.014(5) -0.030(6) -0.038(5)
C33 0.064(6) 0.045(5) 0.107(8) 0.020(6) -0.036(6) -0.037(5)
C34 0.039(5) 0.038(5) 0.043(5) -0.008(4) 0.004(4) -0.027(4)
C35 0.046(5) 0.040(4) 0.044(5) -0.008(4) 0.009(4) -0.028(4)
C36 0.053(5) 0.044(4) 0.045(4) -0.012(4) 0.014(4) -0.032(4)
C37 0.059(5) 0.046(4) 0.047(5) -0.016(4) 0.013(4) -0.037(4)
C38 0.072(5) 0.049(4) 0.058(5) -0.022(4) 0.021(4) -0.044(4)
C39 0.090(6) 0.056(5) 0.071(5) -0.027(5) 0.036(5) -0.049(4)
C40 0.109(6) 0.073(6) 0.089(6) -0.025(5) 0.045(6) -0.034(5)
C41 0.123(7) 0.085(6) 0.100(7) -0.031(6) 0.050(6) -0.034(6)
C42 0.130(8) 0.090(7) 0.100(7) -0.043(7) 0.047(7) -0.042(6)
C43 0.148(11) 0.116(10) 0.112(9) -0.059(9) 0.060(9) -0.051(9)
C44 0.20(3) 0.24(3) 0.098(16) -0.04(2) 0.020(18) -0.20(3)
C45 0.146(19) 0.19(2) 0.062(12) -0.082(14) 0.045(13) -0.126(18)
C46 0.060(9) 0.040(8) 0.045(8) -0.013(7) 0.017(7) -0.032(7)
C47 0.086(12) 0.057(9) 0.073(11) -0.034(8) 0.037(9) -0.057(9)
C48 0.069(10) 0.029(7) 0.060(9) -0.028(7) 0.021(8) -0.026(7)
C49 0.046(9) 0.037(8) 0.075(11) 0.012(8) 0.001(8) -0.013(7)
C50 0.039(8) 0.044(8) 0.079(10) 0.015(7) -0.028(8) -0.025(7)
C51 0.025(7) 0.029(7) 0.052(8) 0.009(6) -0.020(6) -0.007(6)
C52 0.048(9) 0.056(9) 0.056(10) 0.010(8) -0.022(8) -0.016(8)
C53 0.046(10) 0.103(15) 0.046(10) 0.004(10) -0.018(8) -0.009(10)
C54 0.053(10) 0.105(15) 0.078(13) 0.057(12) -0.041(10) -0.033(11)
C55 0.067(11) 0.075(12) 0.081(13) 0.034(11) -0.033(10) -0.042(10)
C56 0.041(8) 0.054(9) 0.068(10) 0.025(8) -0.019(8) -0.023(7)
C57 0.074(11) 0.155(17) 0.027(8) -0.019(10) -0.001(8) -0.065(12)
C58 0.065(10) 0.069(11) 0.123(15) 0.058(10) -0.058(11) -0.046(9)
C59 0.036(7) 0.038(7) 0.037(7) 0.016(6) -0.020(6) -0.020(6)
C60 0.058(9) 0.044(8) 0.031(7) 0.004(6) -0.018(7) -0.018(7)
C61 0.050(10) 0.075(11) 0.039(9) 0.006(8) -0.005(8) -0.011(9)
C62 0.051(10) 0.121(16) 0.062(11) 0.054(11) -0.034(9) -0.050(11)
C63 0.053(10) 0.071(11) 0.060(10) 0.028(9) -0.020(8) -0.042(9)
C64 0.042(8) 0.038(7) 0.039(7) 0.011(6) -0.016(6) -0.020(6)
C65 0.037(7) 0.032(7) 0.029(7) -0.001(6) -0.009(6) -0.022(6)
C66 0.036(7) 0.035(7) 0.025(6) 0.012(6) -0.020(6) -0.019(6)
C67 0.040(7) 0.032(7) 0.024(6) 0.000(5) -0.016(6) -0.008(6)
C68 0.073(11) 0.039(9) 0.096(12) 0.018(8) -0.043(10) -0.028(8)
C69 0.086(13) 0.047(10) 0.106(14) 0.025(9) -0.046(11) -0.032(9)
C70 0.058(10) 0.031(8) 0.042(8) -0.001(7) -0.022(7) 0.003(7)
C71 0.084(12) 0.053(10) 0.077(12) -0.007(9) -0.029(10) 0.004(9)
C72 0.052(9) 0.052(10) 0.061(10) 0.007(8) -0.025(8) -0.008(8)
C73 0.048(9) 0.036(8) 0.052(9) -0.004(7) -0.009(7) -0.013(7)
C74 0.048(8) 0.031(7) 0.027(7) 0.007(6) -0.017(6) -0.016(6)
C75 0.054(8) 0.049(8) 0.033(7) -0.001(7) -0.023(7) -0.024(7)
C76 0.036(7) 0.038(7) 0.021(6) -0.002(6) -0.013(6) -0.021(6)
C77 0.028(6) 0.034(7) 0.033(7) -0.004(6) 0.000(6) -0.023(6)
C78 0.041(7) 0.028(6) 0.020(6) 0.006(5) -0.014(6) -0.010(6)
C79 0.037(7) 0.033(7) 0.048(8) -0.011(6) -0.012(6) -0.015(6)
C80 0.075(10) 0.038(8) 0.054(9) -0.003(7) -0.035(9) -0.031(7)
C81 0.078(10) 0.025(7) 0.033(7) 0.001(6) -0.023(8) -0.024(7)
C82 0.110(13) 0.043(8) 0.035(8) -0.005(7) -0.035(9) -0.022(9)
C83 0.058(9) 0.062(9) 0.039(8) -0.015(7) 0.003(7) -0.034(8)
C84 0.053(9) 0.071(9) 0.033(7) -0.014(7) -0.006(7) -0.038(8)
C85 0.032(7) 0.032(7) 0.031(7) 0.005(6) -0.008(6) -0.019(6)
C86 0.039(7) 0.032(7) 0.037(7) -0.010(6) -0.016(6) -0.007(6)
C87 0.045(8) 0.032(7) 0.035(7) -0.010(6) -0.012(6) -0.012(6)
C88 0.031(7) 0.026(6) 0.034(7) 0.003(6) -0.015(6) -0.013(6)
C89 0.080(11) 0.123(14) 0.048(9) 0.024(10) -0.015(9) -0.081(11)
C90 0.055(9) 0.044(8) 0.104(13) -0.023(9) 0.020(9) -0.034(8)
C91 0.051(9) 0.068(10) 0.041(8) -0.006(7) -0.007(7) -0.040(8)
C92 0.109(14) 0.113(14) 0.056(10) 0.003(10) -0.007(10) -0.098(12)
C93 0.17(2) 0.16(2) 0.056(11) -0.003(14) -0.015(13) -0.14(2)
C94 0.23(3) 0.13(2) 0.064(15) -0.034(16) 0.029(17) -0.14(3)
C95 0.13(2) 0.082(15) 0.14(2) -0.036(17) 0.030(17) -0.065(15)
C96 0.052(10) 0.045(10) 0.145(17) -0.034(10) 0.013(11) -0.028(8)
C97 0.022(6) 0.019(6) 0.030(6) 0.005(5) -0.011(5) -0.010(5)
C98 0.018(6) 0.026(6) 0.035(7) -0.007(5) -0.007(5) -0.011(5)
C99 0.036(7) 0.030(6) 0.030(7) 0.003(6) -0.022(6) -0.013(6)
C100 0.031(6) 0.032(6) 0.012(5) -0.002(5) -0.004(5) -0.019(5)
C101 0.025(6) 0.024(6) 0.022(6) -0.008(5) -0.003(5) -0.009(5)
C102 0.043(7) 0.019(6) 0.033(7) 0.003(5) -0.027(6) -0.009(5)
C103 0.041(7) 0.037(7) 0.034(7) 0.001(6) -0.016(6) -0.013(6)
C104 0.052(9) 0.033(7) 0.064(10) -0.007(7) -0.039(8) -0.006(7)
C105 0.076(11) 0.037(8) 0.043(9) -0.008(7) -0.041(9) 0.003(8)
C106 0.129(15) 0.057(10) 0.082(12) -0.005(9) -0.084(12) -0.017(10)
C107 0.081(12) 0.052(9) 0.029(8) -0.013(7) -0.017(8) -0.010(9)
C108 0.051(8) 0.063(9) 0.033(8) -0.009(7) -0.009(7) -0.030(7)
C109 0.030(6) 0.029(6) 0.018(6) -0.004(5) -0.001(5) -0.020(5)
C110 0.031(7) 0.032(6) 0.025(6) -0.006(5) -0.005(6) -0.014(6)
C111 0.029(7) 0.022(6) 0.029(6) -0.008(5) -0.008(6) -0.005(5)
C112 0.023(6) 0.018(6) 0.025(6) 0.002(5) -0.009(5) -0.009(5)
C113 0.030(6) 0.018(6) 0.027(6) 0.004(5) -0.005(5) -0.020(5)
C114 0.036(7) 0.013(6) 0.050(8) -0.010(5) -0.020(6) -0.009(5)
C115 0.041(8) 0.034(7) 0.047(8) -0.006(6) -0.022(7) -0.012(6)
C116 0.053(9) 0.022(7) 0.085(11) -0.017(7) -0.042(9) -0.001(6)
C117 0.038(8) 0.042(8) 0.067(10) -0.045(8) -0.025(8) 0.013(7)
C118 0.062(10) 0.052(9) 0.102(13) -0.050(9) -0.039(10) 0.028(8)
C119 0.030(7) 0.049(9) 0.045(8) -0.015(7) -0.010(6) -0.005(7)
C120 0.038(8) 0.034(7) 0.050(8) -0.012(6) -0.013(7) -0.010(6)
C121 0.065(9) 0.060(9) 0.028(7) -0.004(7) 0.015(7) -0.046(8)
C122 0.052(8) 0.044(8) 0.058(9) 0.030(7) -0.030(7) -0.034(7)
C123 0.033(7) 0.035(7) 0.023(6) 0.010(5) -0.005(5) -0.023(6)
C124 0.045(9) 0.059(9) 0.058(9) 0.036(8) -0.015(7) -0.033(8)
C125 0.037(9) 0.130(16) 0.080(13) 0.042(12) -0.035(9) -0.057(11)
C126 0.117(18) 0.17(2) 0.061(12) 0.058(13) -0.053(13) -0.125(18)
C127 0.147(18) 0.123(16) 0.046(9) 0.019(10) -0.033(12) -0.121(16)
C128 0.060(9) 0.057(9) 0.036(7) 0.010(7) -0.010(7) -0.043(8)
N1 0.034(6) 0.025(5) 0.041(6) -0.005(5) 0.005(5) -0.018(5)
N2 0.033(5) 0.021(5) 0.016(5) -0.007(4) -0.002(4) -0.010(4)
N3 0.026(5) 0.022(5) 0.027(5) -0.002(4) -0.002(4) -0.012(4)
N4 0.037(6) 0.036(6) 0.033(6) -0.007(5) 0.003(5) -0.025(5)
N5 0.030(5) 0.046(6) 0.023(5) -0.004(5) -0.008(4) -0.021(5)
N6 0.037(6) 0.037(6) 0.019(5) 0.004(4) -0.015(5) -0.020(5)
N7 0.022(5) 0.021(5) 0.025(5) 0.000(4) -0.005(4) -0.010(4)
N8 0.019(5) 0.021(5) 0.020(5) -0.003(4) -0.001(4) -0.012(4)
P1 0.0270(17) 0.0232(16) 0.050(2) 0.0000(15) -0.0040(16) -0.0107(14)
P2 0.048(2) 0.052(2) 0.0276(17) 0.0076(16) -0.0118(16) -0.0349(18)
P3 0.0346(18) 0.0400(18) 0.0312(17) 0.0006(15) -0.0066(15) -0.0238(15)
P4 0.0272(16) 0.0247(15) 0.0245(16) -0.0015(13) -0.0037(13) -0.0146(13)
B1 0.174(7) 0.195(8) 0.172(8) -0.038(6) -0.082(6) -0.014(7)
F1 0.175(7) 0.199(9) 0.158(8) -0.037(7) -0.082(6) -0.012(7)
F2 0.177(8) 0.196(9) 0.173(8) -0.039(7) -0.084(6) -0.011(7)
F3 0.174(8) 0.195(9) 0.175(8) -0.044(7) -0.083(6) -0.008(7)
F4 0.181(8) 0.199(9) 0.190(8) -0.033(7) -0.076(7) -0.017(7)
B2 0.145(10) 0.817(18) 0.197(11) -0.206(13) -0.050(9) -0.056(12)
F5A 0.145(10) 0.817(18) 0.197(11) -0.206(13) -0.050(9) -0.056(12)
F6A 0.145(10) 0.817(18) 0.198(11) -0.205(13) -0.050(9) -0.055(12)
F7A 0.144(10) 0.817(18) 0.198(11) -0.206(13) -0.050(9) -0.056(12)
F8A 0.145(10) 0.817(18) 0.198(11) -0.206(13) -0.050(9) -0.055(12)
F5B 0.145(10) 0.817(18) 0.197(11) -0.206(13) -0.051(9) -0.056(12)
F6B 0.145(10) 0.817(18) 0.197(11) -0.206(13) -0.050(9) -0.056(12)
F8B 0.145(10) 0.818(18) 0.198(11) -0.206(13) -0.050(9) -0.055(12)
F7B 0.145(10) 0.817(18) 0.198(11) -0.206(13) -0.050(9) -0.056(12)
O1 0.177(11) 0.214(11) 0.261(14) 0.033(10) -0.051(9) -0.133(9)
C129 0.177(11) 0.214(11) 0.261(14) 0.033(10) -0.051(9) -0.133(9)
C130 0.177(11) 0.214(11) 0.261(14) 0.034(10) -0.051(9) -0.133(9)
C131 0.177(11) 0.214(11) 0.261(14) 0.034(10) -0.051(9) -0.133(9)
C132 0.177(11) 0.214(11) 0.261(14) 0.034(10) -0.051(9) -0.133(9)
O2 0.225(11) 0.138(9) 0.209(11) 0.022(8) -0.134(9) -0.052(8)
C133 0.225(11) 0.138(9) 0.209(11) 0.022(8) -0.134(9) -0.051(9)
C134 0.224(11) 0.138(9) 0.208(11) 0.023(8) -0.134(9) -0.053(9)
C135 0.224(11) 0.138(9) 0.208(11) 0.023(8) -0.134(9) -0.052(9)
C136 0.224(11) 0.138(9) 0.208(11) 0.023(8) -0.134(9) -0.052(8)

loop_
_atom_type_symbol
_atom_type_description
_atom_type_scat_dispersion_real
_atom_type_scat_dispersion_imag
_atom_type_scat_source
C C 0.0033 0.0016 'International Tables Vol C Tables 4.2.6.8 and 6.1.1.4'
H H 0.0000 0.0000 'International Tables Vol C Tables 4.2.6.8 and 6.1.1.4'
B B 0.0013 0.0007 'International Tables Vol C Tables 4.2.6.8 and 6.1.1.4'
N N 0.0061 0.0033 'International Tables Vol C Tables 4.2.6.8 and 6.1.1.4'
F F 0.0171 0.0103 'International Tables Vol C Tables 4.2.6.8 and 6.1.1.4'
P P 0.1023 0.0942 'International Tables Vol C Tables 4.2.6.8 and 6.1.1.4'
Ir Ir -1.4442 7.9887 'International Tables Vol C Tables 4.2.6.8 and 6.1.1.4'
O O 0.0106 0.0060 'International Tables Vol C Tables 4.2.6.8 and 6.1.1.4'

loop_
_geom_angle_atom_site_label_1
_geom_angle_atom_site_label_2
_geom_angle_atom_site_label_3
_geom_angle
_geom_angle_site_symmetry_1
_geom_angle_site_symmetry_3
N3 Ir1 N2 90.4(3) . .
N3 Ir1 N4 89.9(3) . .
N2 Ir1 N4 179.2(4) . .
N3 Ir1 N1 179.2(4) . .
N2 Ir1 N1 90.4(3) . .
N4 Ir1 N1 89.3(3) . .
N3 Ir1 P2 89.9(3) . .
N2 Ir1 P2 90.4(2) . .
N4 Ir1 P2 90.4(3) . .
N1 Ir1 P2 90.2(3) . .
N3 Ir1 P1 89.5(2) . .
N2 Ir1 P1 90.1(2) . .
N4 Ir1 P1 89.1(3) . .
N1 Ir1 P1 90.4(3) . .
P2 Ir1 P1 179.20(11) . .
N5 Ir2 N5 180.0(5) 2_756 .
N5 Ir2 N6 90.1(3) 2_756 .
N5 Ir2 N6 89.9(3) . .
N5 Ir2 N6 89.9(3) 2_756 2_756
N5 Ir2 N6 90.1(3) . 2_756
N6 Ir2 N6 180.0 . 2_756
N5 Ir2 P3 90.0(3) 2_756 .
N5 Ir2 P3 90.0(3) . .
N6 Ir2 P3 88.4(3) . .
N6 Ir2 P3 91.6(3) 2_756 .
N5 Ir2 P3 90.0(3) 2_756 2_756
N5 Ir2 P3 90.0(3) . 2_756
N6 Ir2 P3 91.6(3) . 2_756
N6 Ir2 P3 88.4(3) 2_756 2_756
P3 Ir2 P3 180.0 . 2_756
N7 Ir3 N7 180.0 . 2_765
N7 Ir3 N8 89.6(3) . .
N7 Ir3 N8 90.4(3) 2_765 .
N7 Ir3 N8 90.4(3) . 2_765
N7 Ir3 N8 89.6(3) 2_765 2_765
N8 Ir3 N8 180.0 . 2_765
N7 Ir3 P4 90.3(2) . 2_765
N7 Ir3 P4 89.7(2) 2_765 2_765
N8 Ir3 P4 89.8(2) . 2_765
N8 Ir3 P4 90.2(2) 2_765 2_765
N7 Ir3 P4 89.7(2) . .
N7 Ir3 P4 90.3(2) 2_765 .
N8 Ir3 P4 90.2(2) . .
N8 Ir3 P4 89.8(2) 2_765 .
P4 Ir3 P4 180.0 2_765 .
N1 C1 C2 125.4(10) . .
N1 C1 C48 108.9(10) . .
C2 C1 C48 125.7(10) . .
C1 C2 C10 125.6(9) . .
C1 C2 C3 117.2(10) . .
C10 C2 C3 117.2(9) . .
C4 C3 C9 119.1(10) . .
C4 C3 C2 121.1(10) . .
C9 C3 C2 119.9(10) . .
C3 C4 C5 119.0(12) . .
C3 C4 H4 120.5 . .
C5 C4 H4 120.5 . .
C6 C5 C4 124.0(12) . .
C6 C5 H5 118.0 . .
C4 C5 H5 118.0 . .
C5 C6 C8 116.0(10) . .
C5 C6 C7 121.2(13) . .
C8 C6 C7 122.7(12) . .
C6 C7 H7A 109.5 . .
C6 C7 H7B 109.5 . .
H7A C7 H7B 109.5 . .
C6 C7 H7C 109.5 . .
H7A C7 H7C 109.5 . .
H7B C7 H7C 109.5 . .
C9 C8 C6 122.6(12) . .
C9 C8 H8 118.7 . .
C6 C8 H8 118.7 . .
C8 C9 C3 119.4(12) . .
C8 C9 H9 120.3 . .
C3 C9 H9 120.3 . .
N2 C10 C2 125.4(9) . .
N2 C10 C11 109.9(9) . .
C2 C10 C11 124.7(9) . .
C12 C11 C10 107.9(9) . .
C12 C11 H11 126.0 . .
C10 C11 H11 126.0 . .
C11 C12 C13 106.6(9) . .
C11 C12 H12 126.7 . .
C13 C12 H12 126.7 . .
N2 C13 C14 126.8(9) . .
N2 C13 C12 108.7(8) . .
C14 C13 C12 124.5(9) . .
C13 C14 C22 124.3(9) . .
C13 C14 C15 118.9(9) . .
C22 C14 C15 116.7(9) . .
C21 C15 C16 118.0(11) . .
C21 C15 C14 122.0(10) . .
C16 C15 C14 120.0(10) . .
C17 C16 C15 120.4(11) . .
C17 C16 H16 119.8 . .
C15 C16 H16 119.8 . .
C16 C17 C18 122.2(11) . .
C16 C17 H17 118.9 . .
C18 C17 H17 118.9 . .
C20 C18 C17 117.4(11) . .
C20 C18 C19 121.1(11) . .
C17 C18 C19 121.5(11) . .
C18 C19 H19A 109.5 . .
C18 C19 H19B 109.5 . .
H19A C19 H19B 109.5 . .
C18 C19 H19C 109.5 . .
H19A C19 H19C 109.5 . .
H19B C19 H19C 109.5 . .
C18 C20 C21 121.0(11) . .
C18 C20 H20 119.5 . .
C21 C20 H20 119.5 . .
C15 C21 C20 120.8(11) . .
C15 C21 H21 119.6 . .
C20 C21 H21 119.6 . .
N3 C22 C14 126.3(9) . .
N3 C22 C23 108.1(9) . .
C14 C22 C23 125.6(10) . .
C24 C23 C22 108.3(10) . .
C24 C23 H23 125.8 . .
C22 C23 H23 125.8 . .
C23 C24 C25 107.8(10) . .
C23 C24 H24 126.1 . .
C25 C24 H24 126.1 . .
N3 C25 C26 125.6(10) . .
N3 C25 C24 108.7(9) . .
C26 C25 C24 125.7(9) . .
C34 C26 C25 125.0(10) . .
C34 C26 C27 118.6(10) . .
C25 C26 C27 116.4(9) . .
C33 C27 C28 117.0(11) . .
C33 C27 C26 120.7(11) . .
C28 C27 C26 122.2(10) . .
C27 C28 C29 121.6(14) . .
C27 C28 H28 119.2 . .
C29 C28 H28 119.2 . .
C30 C29 C28 121.3(14) . .
C30 C29 H29 119.3 . .
C28 C29 H29 119.3 . .
C32 C30 C29 117.8(12) . .
C32 C30 C31 121.6(14) . .
C29 C30 C31 120.6(14) . .
C30 C31 H31A 109.5 . .
C30 C31 H31B 109.5 . .
H31A C31 H31B 109.5 . .
C30 C31 H31C 109.5 . .
H31A C31 H31C 109.5 . .
H31B C31 H31C 109.5 . .
C30 C32 C33 120.7(14) . .
C30 C32 H32 119.7 . .
C33 C32 H32 119.7 . .
C27 C33 C32 121.7(14) . .
C27 C33 H33 119.2 . .
C32 C33 H33 119.2 . .
N4 C34 C26 127.1(10) . .
N4 C34 C35 107.4(10) . .
C26 C34 C35 125.5(10) . .
C36 C35 C34 108.8(11) . .
C36 C35 H35 125.6 . .
C34 C35 H35 125.6 . .
C35 C36 C37 106.9(11) . .
C35 C36 H36 126.5 . .
C37 C36 H36 126.5 . .
N4 C37 C38 125.0(11) . .
N4 C37 C36 109.3(10) . .
C38 C37 C36 125.8(12) . .
C46 C38 C37 126.2(12) . .
C46 C38 C39 117.1(11) . .
C37 C38 C39 116.7(11) . .
C40 C39 C45 116.5(18) . .
C40 C39 C38 122.6(19) . .
C45 C39 C38 120.8(18) . .
C39 C40 C41 126(2) . .
C39 C40 H40 117.0 . .
C41 C40 H40 117.0 . .
C42 C41 C40 114(2) . .
C42 C41 H41 122.9 . .
C40 C41 H41 122.9 . .
C41 C42 C44 129(2) . .
C41 C42 C43 117(2) . .
C44 C42 C43 114(3) . .
C42 C43 H43A 109.5 . .
C42 C43 H43B 109.5 . .
H43A C43 H43B 109.5 . .
C42 C43 H43C 109.5 . .
H43A C43 H43C 109.5 . .
H43B C43 H43C 109.5 . .
C42 C44 C45 113(2) . .
C42 C44 H44 123.6 . .
C45 C44 H44 123.6 . .
C39 C45 C44 121(2) . .
C39 C45 H45 119.3 . .
C44 C45 H45 119.3 . .
N1 C46 C38 125.6(11) . .
N1 C46 C47 109.9(10) . .
C38 C46 C47 124.4(12) . .
C48 C47 C46 106.7(12) . .
C48 C47 H47 126.6 . .
C46 C47 H47 126.6 . .
C47 C48 C1 107.7(11) . .
C47 C48 H48 126.2 . .
C1 C48 H48 126.2 . .
P1 C49 H49A 109.5 . .
P1 C49 H49B 109.5 . .
H49A C49 H49B 109.5 . .
P1 C49 H49C 109.5 . .
H49A C49 H49C 109.5 . .
H49B C49 H49C 109.5 . .
P1 C50 H50A 109.5 . .
P1 C50 H50B 109.5 . .
H50A C50 H50B 109.5 . .
P1 C50 H50C 109.5 . .
H50A C50 H50C 109.5 . .
H50B C50 H50C 109.5 . .
C52 C51 C56 118.5(13) . .
C52 C51 P1 121.3(10) . .
C56 C51 P1 120.0(11) . .
C53 C52 C51 122.7(15) . .
C53 C52 H52 118.7 . .
C51 C52 H52 118.7 . .
C52 C53 C54 117.5(17) . .
C52 C53 H53 121.3 . .
C54 C53 H53 121.3 . .
C53 C54 C55 121.6(16) . .
C53 C54 H54 119.2 . .
C55 C54 H54 119.2 . .
C56 C55 C54 118.3(16) . .
C56 C55 H55 120.9 . .
C54 C55 H55 120.9 . .
C55 C56 C51 121.4(16) . .
C55 C56 H56 119.3 . .
C51 C56 H56 119.3 . .
P2 C57 H57A 109.5 . .
P2 C57 H57B 109.5 . .
H57A C57 H57B 109.5 . .
P2 C57 H57C 109.5 . .
H57A C57 H57C 109.5 . .
H57B C57 H57C 109.5 . .
P2 C58 H58A 109.5 . .
P2 C58 H58B 109.5 . .
H58A C58 H58B 109.5 . .
P2 C58 H58C 109.5 . .
H58A C58 H58C 109.5 . .
H58B C58 H58C 109.5 . .
C64 C59 C60 118.8(12) . .
C64 C59 P2 121.2(10) . .
C60 C59 P2 119.6(10) . .
C59 C60 C61 120.9(13) . .
C59 C60 H60 119.5 . .
C61 C60 H60 119.5 . .
C62 C61 C60 118.5(14) . .
C62 C61 H61 120.8 . .
C60 C61 H61 120.8 . .
C61 C62 C63 122.1(14) . .
C61 C62 H62 118.9 . .
C63 C62 H62 118.9 . .
C64 C63 C62 116.1(14) . .
C64 C63 H63 122.0 . .
C62 C63 H63 122.0 . .
C59 C64 C63 123.5(13) . .
C59 C64 H64 118.2 . .
C63 C64 H64 118.2 . .
N5 C65 C66 127.7(10) . .
N5 C65 C74 108.8(10) . .
C66 C65 C74 123.4(10) . .
C65 C66 C88 123.9(10) . 2_756
C65 C66 C67 118.5(9) . .
C88 C66 C67 117.7(10) 2_756 .
C68 C67 C73 116.9(12) . .
C68 C67 C66 123.2(12) . .
C73 C67 C66 119.6(11) . .
C67 C68 C69 122.2(14) . .
C67 C68 H68 118.9 . .
C69 C68 H68 118.9 . .
C70 C69 C68 120.2(14) . .
C70 C69 H69 119.9 . .
C68 C69 H69 119.9 . .
C72 C70 C69 117.5(13) . .
C72 C70 C71 123.9(15) . .
C69 C70 C71 118.6(14) . .
C70 C71 H71A 109.5 . .
C70 C71 H71B 109.5 . .
H71A C71 H71B 109.5 . .
C70 C71 H71C 109.5 . .
H71A C71 H71C 109.5 . .
H71B C71 H71C 109.5 . .
C70 C72 C73 122.3(14) . .
C70 C72 H72 118.8 . .
C73 C72 H72 118.8 . .
C67 C73 C72 120.8(13) . .
C67 C73 H73 119.6 . .
C72 C73 H73 119.6 . .
C75 C74 C65 106.7(10) . .
C75 C74 H74 126.7 . .
C65 C74 H74 126.7 . .
C74 C75 C76 108.6(10) . .
C74 C75 H75 125.7 . .
C76 C75 H75 125.7 . .
N5 C76 C77 125.9(10) . .
N5 C76 C75 108.0(9) . .
C77 C76 C75 126.1(10) . .
C76 C77 C85 126.8(10) . .
C76 C77 C78 116.2(10) . .
C85 C77 C78 117.0(9) . .
C84 C78 C79 119.2(11) . .
C84 C78 C77 119.9(10) . .
C79 C78 C77 120.9(10) . .
C78 C79 C80 118.7(12) . .
C78 C79 H79 120.6 . .
C80 C79 H79 120.6 . .
C81 C80 C79 122.4(12) . .
C81 C80 H80 118.8 . .
C79 C80 H80 118.8 . .
C80 C81 C83 117.8(11) . .
C80 C81 C82 122.8(13) . .
C83 C81 C82 119.3(13) . .
C81 C82 H82A 109.5 . .
C81 C82 H82B 109.5 . .
H82A C82 H82B 109.5 . .
C81 C82 H82C 109.5 . .
H82A C82 H82C 109.5 . .
H82B C82 H82C 109.5 . .
C84 C83 C81 120.1(12) . .
C84 C83 H83 119.9 . .
C81 C83 H83 119.9 . .
C83 C84 C78 121.5(12) . .
C83 C84 H84 119.2 . .
C78 C84 H84 119.2 . .
N6 C85 C77 124.2(10) . .
N6 C85 C86 109.1(10) . .
C77 C85 C86 126.6(10) . .
C87 C86 C85 108.3(10) . .
C87 C86 H86 125.8 . .
C85 C86 H86 125.8 . .
C86 C87 C88 106.9(10) . .
C86 C87 H87 126.6 . .
C88 C87 H87 126.6 . .
N6 C88 C66 126.5(10) . 2_756
N6 C88 C87 108.6(9) . .
C66 C88 C87 124.8(10) 2_756 .
P3 C89 H89A 109.5 . .
P3 C89 H89B 109.5 . .
H89A C89 H89B 109.5 . .
P3 C89 H89C 109.5 . .
H89A C89 H89C 109.5 . .
H89B C89 H89C 109.5 . .
P3 C90 H90A 109.5 . .
P3 C90 H90B 109.5 . .
H90A C90 H90B 109.5 . .
P3 C90 H90C 109.5 . .
H90A C90 H90C 109.5 . .
H90B C90 H90C 109.5 . .
C92 C91 C96 116.4(15) . .
C92 C91 P3 122.8(12) . .
C96 C91 P3 120.7(12) . .
C91 C92 C93 121.9(19) . .
C91 C92 H92 119.1 . .
C93 C92 H92 119.1 . .
C94 C93 C92 116(2) . .
C94 C93 H93 122.1 . .
C92 C93 H93 122.1 . .
C95 C94 C93 124(2) . .
C95 C94 H94 117.8 . .
C93 C94 H94 117.8 . .
C96 C95 C94 115(2) . .
C96 C95 H95 122.3 . .
C94 C95 H95 122.3 . .
C95 C96 C91 126(2) . .
C95 C96 H96 117.1 . .
C91 C96 H96 117.1 . .
N7 C97 C113 126.2(9) . 2_765
N7 C97 C98 107.9(9) . .
C113 C97 C98 125.9(9) 2_765 .
C99 C98 C97 108.8(9) . .
C99 C98 H98 125.6 . .
C97 C98 H98 125.6 . .
C98 C99 C100 107.1(9) . .
C98 C99 H99 126.4 . .
C100 C99 H99 126.4 . .
N7 C100 C101 125.9(9) . .
N7 C100 C99 109.1(9) . .
C101 C100 C99 125.0(9) . .
C109 C101 C100 124.8(9) . .
C109 C101 C102 116.3(9) . .
C100 C101 C102 118.9(9) . .
C108 C102 C103 117.3(10) . .
C108 C102 C101 122.2(11) . .
C103 C102 C101 120.4(10) . .
C102 C103 C104 120.2(12) . .
C102 C103 H103 119.9 . .
C104 C103 H103 119.9 . .
C105 C104 C103 120.4(13) . .
C105 C104 H104 119.8 . .
C103 C104 H104 119.8 . .
C107 C105 C104 119.4(13) . .
C107 C105 C106 119.8(15) . .
C104 C105 C106 120.8(16) . .
C105 C106 H10A 109.5 . .
C105 C106 H10B 109.5 . .
H10A C106 H10B 109.5 . .
C105 C106 H10C 109.5 . .
H10A C106 H10C 109.5 . .
H10B C106 H10C 109.5 . .
C105 C107 C108 121.7(14) . .
C105 C107 H107 119.1 . .
C108 C107 H107 119.1 . .
C102 C108 C107 120.9(13) . .
C102 C108 H108 119.6 . .
C107 C108 H108 119.6 . .
N8 C109 C101 126.2(9) . .
N8 C109 C110 108.3(9) . .
C101 C109 C110 125.5(9) . .
C111 C110 C109 107.7(9) . .
C111 C110 H110 126.1 . .
C109 C110 H110 126.1 . .
C110 C111 C112 107.6(9) . .
C110 C111 H111 126.2 . .
C112 C111 H111 126.2 . .
N8 C112 C113 125.8(9) . .
N8 C112 C111 109.1(9) . .
C113 C112 C111 125.1(9) . .
C112 C113 C97 125.6(9) . 2_765
C112 C113 C114 117.2(9) . .
C97 C113 C114 117.2(9) 2_765 .
C120 C114 C115 118.2(10) . .
C120 C114 C113 121.6(10) . .
C115 C114 C113 120.3(10) . .
C114 C115 C116 120.3(12) . .
C114 C115 H115 119.8 . .
C116 C115 H115 119.8 . .
C117 C116 C115 120.8(12) . .
C117 C116 H116 119.6 . .
C115 C116 H116 119.6 . .
C119 C117 C116 118.2(11) . .
C119 C117 C118 121.3(14) . .
C116 C117 C118 120.4(14) . .
C117 C118 H11A 109.5 . .
C117 C118 H11B 109.5 . .
H11A C118 H11B 109.5 . .
C117 C118 H11C 109.5 . .
H11A C118 H11C 109.5 . .
H11B C118 H11C 109.5 . .
C117 C119 C120 122.1(13) . .
C117 C119 H119 119.0 . .
C120 C119 H119 119.0 . .
C114 C120 C119 120.2(12) . .
C114 C120 H120 119.9 . .
C119 C120 H120 119.9 . .
P4 C121 H12A 109.5 . .
P4 C121 H12B 109.5 . .
H12A C121 H12B 109.5 . .
P4 C121 H12C 109.5 . .
H12A C121 H12C 109.5 . .
H12B C121 H12C 109.5 . .
P4 C122 H12D 109.5 . .
P4 C122 H12E 109.5 . .
H12D C122 H12E 109.5 . .
P4 C122 H12F 109.5 . .
H12D C122 H12F 109.5 . .
H12E C122 H12F 109.5 . .
C124 C123 C128 118.4(12) . .
C124 C123 P4 121.7(10) . .
C128 C123 P4 119.7(9) . .
C125 C124 C123 119.6(15) . .
C125 C124 H124 120.2 . .
C123 C124 H124 120.2 . .
C126 C125 C124 121.5(16) . .
C126 C125 H125 119.3 . .
C124 C125 H125 119.3 . .
C127 C126 C125 119.5(16) . .
C127 C126 H126 120.3 . .
C125 C126 H126 120.3 . .
C126 C127 C128 122.3(18) . .
C126 C127 H127 118.9 . .
C128 C127 H127 118.9 . .
C127 C128 C123 118.7(15) . .
C127 C128 H128 120.7 . .
C123 C128 H128 120.7 . .
C46 N1 C1 106.7(9) . .
C46 N1 Ir1 126.8(7) . .
C1 N1 Ir1 126.4(7) . .
C13 N2 C10 106.8(8) . .
C13 N2 Ir1 126.1(6) . .
C10 N2 Ir1 126.7(7) . .
C25 N3 C22 107.0(8) . .
C25 N3 Ir1 127.0(7) . .
C22 N3 Ir1 125.9(7) . .
C37 N4 C34 107.6(9) . .
C37 N4 Ir1 127.0(7) . .
C34 N4 Ir1 125.4(7) . .
C76 N5 C65 107.9(9) . .
C76 N5 Ir2 126.3(8) . .
C65 N5 Ir2 125.6(7) . .
C85 N6 C88 107.1(9) . .
C85 N6 Ir2 126.7(7) . .
C88 N6 Ir2 126.2(7) . .
C100 N7 C97 107.1(8) . .
C100 N7 Ir3 126.9(7) . .
C97 N7 Ir3 125.9(7) . .
C109 N8 C112 107.3(8) . .
C109 N8 Ir3 126.5(7) . .
C112 N8 Ir3 126.2(6) . .
C49 P1 C51 106.5(6) . .
C49 P1 C50 101.4(6) . .
C51 P1 C50 105.6(6) . .
C49 P1 Ir1 114.3(5) . .
C51 P1 Ir1 114.5(4) . .
C50 P1 Ir1 113.2(4) . .
C58 P2 C59 106.2(6) . .
C58 P2 C57 104.6(8) . .
C59 P2 C57 104.5(6) . .
C58 P2 Ir1 114.0(5) . .
C59 P2 Ir1 113.9(4) . .
C57 P2 Ir1 112.8(6) . .
C91 P3 C89 105.5(7) . .
C91 P3 C90 105.4(7) . .
C89 P3 C90 104.1(8) . .
C91 P3 Ir2 112.6(4) . .
C89 P3 Ir2 115.4(5) . .
C90 P3 Ir2 112.8(4) . .
C123 P4 C121 104.9(6) . .
C123 P4 C122 104.8(5) . .
C121 P4 C122 104.1(6) . .
C123 P4 Ir3 113.9(3) . .
C121 P4 Ir3 114.0(4) . .
C122 P4 Ir3 114.1(4) . .
F2 B1 F1 115.8(13) . .
F2 B1 F3 112.9(12) . .
F1 B1 F3 111.7(12) . .
F2 B1 F4 107.8(12) . .
F1 B1 F4 104.0(12) . .
F3 B1 F4 103.4(12) . .
F6A B2 F5A 110.5(13) . .
F8B B2 F6B 110.6(13) . .
F6A B2 F7A 110.2(13) . .
F5A B2 F7A 109.3(13) . .
F8B B2 F7B 110.6(13) . .
F6B B2 F7B 108.3(13) . .
F8B B2 F5B 110.2(13) . .
F6B B2 F5B 109.2(13) . .
F7B B2 F5B 107.8(12) . .
F6A B2 F8A 109.5(13) . .
F5A B2 F8A 108.9(13) . .
F7A B2 F8A 108.3(13) . .
C129 O1 C132 102(2) . .
O1 C129 C130 123(2) . .
O1 C129 H12G 106.7 . .
C130 C129 H12G 106.7 . .
O1 C129 H12H 106.7 . .
C130 C129 H12H 106.7 . .
H12G C129 H12H 106.6 . .
C129 C130 C131 87.6(19) . .
C129 C130 H13A 114.0 . .
C131 C130 H13A 114.0 . .
C129 C130 H13B 114.0 . .
C131 C130 H13B 114.0 . .
H13A C130 H13B 111.2 . .
C132 C131 C130 121(2) . .
C132 C131 H13C 107.1 . .
C130 C131 H13C 107.1 . .
C132 C131 H13D 107.1 . .
C130 C131 H13D 107.1 . .
H13C C131 H13D 106.8 . .
O1 C132 C131 102(2) . .
O1 C132 H13E 111.3 . .
C131 C132 H13E 111.3 . .
O1 C132 H13F 111.3 . .
C131 C132 H13F 111.3 . .
H13E C132 H13F 109.2 . .
C136 O2 C133 115.6(18) . .
O2 C133 C134 101.0(17) . .
O2 C133 H13G 111.6 . .
C134 C133 H13G 111.6 . .
O2 C133 H13H 111.6 . .
C134 C133 H13H 111.6 . .
H13G C133 H13H 109.4 . .
C135 C134 C133 103.2(18) . .
C135 C134 H13I 111.1 . .
C133 C134 H13I 111.1 . .
C135 C134 H13J 111.1 . .
C133 C134 H13J 111.1 . .
H13I C134 H13J 109.1 . .
C136 C135 C134 111.7(18) . .
C136 C135 H13K 109.3 . .
C134 C135 H13K 109.3 . .
C136 C135 H13L 109.3 . .
C134 C135 H13L 109.3 . .
H13K C135 H13L 107.9 . .
O2 C136 C135 98.5(16) . .
O2 C136 H13M 112.1 . .
C135 C136 H13M 112.1 . .
O2 C136 H13N 112.1 . .
C135 C136 H13N 112.1 . .
H13M C136 H13N 109.7 . .

loop_
_geom_bond_atom_site_label_1
_geom_bond_atom_site_label_2
_geom_bond_distance
_geom_bond_site_symmetry_2
Ir1 N3 2.035(8) .
Ir1 N2 2.035(8) .
Ir1 N4 2.045(9) .
Ir1 N1 2.049(9) .
Ir1 P2 2.348(3) .
Ir1 P1 2.354(3) .
Ir2 N5 2.044(8) 2_756
Ir2 N5 2.044(8) .
Ir2 N6 2.046(9) .
Ir2 N6 2.047(9) 2_756
Ir2 P3 2.356(3) .
Ir2 P3 2.356(3) 2_756
Ir3 N7 2.045(8) .
Ir3 N7 2.045(8) 2_765
Ir3 N8 2.055(8) .
Ir3 N8 2.055(8) 2_765
Ir3 P4 2.353(3) 2_765
Ir3 P4 2.353(3) .
C1 N1 1.384(13) .
C1 C2 1.397(15) .
C1 C48 1.426(15) .
C2 C10 1.419(14) .
C2 C3 1.500(14) .
C3 C4 1.378(16) .
C3 C9 1.418(16) .
C4 C5 1.387(15) .
C4 H4 0.9500 .
C5 C6 1.380(18) .
C5 H5 0.9500 .
C6 C8 1.388(17) .
C6 C7 1.520(15) .
C7 H7A 0.9800 .
C7 H7B 0.9800 .
C7 H7C 0.9800 .
C8 C9 1.382(15) .
C8 H8 0.9500 .
C9 H9 0.9500 .
C10 N2 1.373(12) .
C10 C11 1.425(14) .
C11 C12 1.347(14) .
C11 H11 0.9500 .
C12 C13 1.465(14) .
C12 H12 0.9500 .
C13 N2 1.372(12) .
C13 C14 1.394(14) .
C14 C22 1.399(14) .
C14 C15 1.504(14) .
C15 C21 1.386(14) .
C15 C16 1.386(15) .
C16 C17 1.377(15) .
C16 H16 0.9500 .
C17 C18 1.384(16) .
C17 H17 0.9500 .
C18 C20 1.379(16) .
C18 C19 1.493(15) .
C19 H19A 0.9800 .
C19 H19B 0.9800 .
C19 H19C 0.9800 .
C20 C21 1.395(15) .
C20 H20 0.9500 .
C21 H21 0.9500 .
C22 N3 1.388(13) .
C22 C23 1.429(14) .
C23 C24 1.337(15) .
C23 H23 0.9500 .
C24 C25 1.430(14) .
C24 H24 0.9500 .
C25 N3 1.379(12) .
C25 C26 1.387(14) .
C26 C34 1.386(15) .
C26 C27 1.499(14) .
C27 C33 1.343(17) .
C27 C28 1.365(17) .
C28 C29 1.378(18) .
C28 H28 0.9500 .
C29 C30 1.36(2) .
C29 H29 0.9500 .
C30 C32 1.340(18) .
C30 C31 1.504(16) .
C31 H31A 0.9800 .
C31 H31B 0.9800 .
C31 H31C 0.9800 .
C32 C33 1.413(17) .
C32 H32 0.9500 .
C33 H33 0.9500 .
C34 N4 1.383(13) .
C34 C35 1.440(16) .
C35 C36 1.351(16) .
C35 H35 0.9500 .
C36 C37 1.425(16) .
C36 H36 0.9500 .
C37 N4 1.382(14) .
C37 C38 1.387(16) .
C38 C46 1.387(17) .
C38 C39 1.509(19) .
C39 C40 1.30(2) .
C39 C45 1.37(3) .
C40 C41 1.41(2) .
C40 H40 0.9500 .
C41 C42 1.26(3) .
C41 H41 0.9500 .
C42 C44 1.36(3) .
C42 C43 1.66(3) .
C43 H43A 0.9800 .
C43 H43B 0.9800 .
C43 H43C 0.9800 .
C44 C45 1.45(3) .
C44 H44 0.9500 .
C45 H45 0.9500 .
C46 N1 1.368(14) .
C46 C47 1.427(17) .
C47 C48 1.365(18) .
C47 H47 0.9500 .
C48 H48 0.9500 .
C49 P1 1.783(13) .
C49 H49A 0.9800 .
C49 H49B 0.9800 .
C49 H49C 0.9800 .
C50 P1 1.800(12) .
C50 H50A 0.9800 .
C50 H50B 0.9800 .
C50 H50C 0.9800 .
C51 C52 1.366(17) .
C51 C56 1.380(17) .
C51 P1 1.794(12) .
C52 C53 1.36(2) .
C52 H52 0.9500 .
C53 C54 1.38(2) .
C53 H53 0.9500 .
C54 C55 1.39(2) .
C54 H54 0.9500 .
C55 C56 1.359(19) .
C55 H55 0.9500 .
C56 H56 0.9500 .
C57 P2 1.822(13) .
C57 H57A 0.9800 .
C57 H57B 0.9800 .
C57 H57C 0.9800 .
C58 P2 1.805(13) .
C58 H58A 0.9800 .
C58 H58B 0.9800 .
C58 H58C 0.9800 .
C59 C64 1.360(15) .
C59 C60 1.386(16) .
C59 P2 1.808(12) .
C60 C61 1.389(19) .
C60 H60 0.9500 .
C61 C62 1.38(2) .
C61 H61 0.9500 .
C62 C63 1.41(2) .
C62 H62 0.9500 .
C63 C64 1.387(17) .
C63 H63 0.9500 .
C64 H64 0.9500 .
C65 N5 1.383(14) .
C65 C66 1.384(15) .
C65 C74 1.427(15) .
C66 C88 1.401(15) 2_756
C66 C67 1.473(15) .
C67 C68 1.350(17) .
C67 C73 1.389(17) .
C68 C69 1.399(19) .
C68 H68 0.9500 .
C69 C70 1.40(2) .
C69 H69 0.9500 .
C70 C72 1.332(19) .
C70 C71 1.532(18) .
C71 H71A 0.9800 .
C71 H71B 0.9800 .
C71 H71C 0.9800 .
C72 C73 1.396(17) .
C72 H72 0.9500 .
C73 H73 0.9500 .
C74 C75 1.360(16) .
C74 H74 0.9500 .
C75 C76 1.427(15) .
C75 H75 0.9500 .
C76 N5 1.369(13) .
C76 C77 1.379(15) .
C77 C85 1.402(15) .
C77 C78 1.523(15) .
C78 C84 1.384(16) .
C78 C79 1.389(15) .
C79 C80 1.410(16) .
C79 H79 0.9500 .
C80 C81 1.370(18) .
C80 H80 0.9500 .
C81 C83 1.408(18) .
C81 C82 1.521(16) .
C82 H82A 0.9800 .
C82 H82B 0.9800 .
C82 H82C 0.9800 .
C83 C84 1.382(16) .
C83 H83 0.9500 .
C84 H84 0.9500 .
C85 N6 1.384(13) .
C85 C86 1.428(15) .
C86 C87 1.354(15) .
C86 H86 0.9500 .
C87 C88 1.456(15) .
C87 H87 0.9500 .
C88 N6 1.384(13) .
C88 C66 1.401(15) 2_756
C89 P3 1.774(13) .
C89 H89A 0.9800 .
C89 H89B 0.9800 .
C89 H89C 0.9800 .
C90 P3 1.821(14) .
C90 H90A 0.9800 .
C90 H90B 0.9800 .
C90 H90C 0.9800 .
C91 C92 1.36(2) .
C91 C96 1.377(19) .
C91 P3 1.774(13) .
C92 C93 1.44(2) .
C92 H92 0.9500 .
C93 C94 1.37(3) .
C93 H93 0.9500 .
C94 C95 1.37(3) .
C94 H94 0.9500 .
C95 C96 1.36(3) .
C95 H95 0.9500 .
C96 H96 0.9500 .
C97 N7 1.385(12) .
C97 C113 1.404(14) 2_765
C97 C98 1.436(14) .
C98 C99 1.337(14) .
C98 H98 0.9500 .
C99 C100 1.434(14) .
C99 H99 0.9500 .
C100 N7 1.378(12) .
C100 C101 1.408(14) .
C101 C109 1.397(14) .
C101 C102 1.486(14) .
C102 C108 1.373(16) .
C102 C103 1.408(16) .
C103 C104 1.410(16) .
C103 H103 0.9500 .
C104 C105 1.361(19) .
C104 H104 0.9500 .
C105 C107 1.35(2) .
C105 C106 1.500(17) .
C106 H10A 0.9800 .
C106 H10B 0.9800 .
C106 H10C 0.9800 .
C107 C108 1.396(17) .
C107 H107 0.9500 .
C108 H108 0.9500 .
C109 N8 1.381(12) .
C109 C110 1.431(14) .
C110 C111 1.362(15) .
C110 H110 0.9500 .
C111 C112 1.416(14) .
C111 H111 0.9500 .
C112 N8 1.384(12) .
C112 C113 1.395(14) .
C113 C97 1.404(14) 2_765
C113 C114 1.469(14) .
C114 C120 1.379(16) .
C114 C115 1.385(15) .
C115 C116 1.420(16) .
C115 H115 0.9500 .
C116 C117 1.380(19) .
C116 H116 0.9500 .
C117 C119 1.350(18) .
C117 C118 1.536(16) .
C118 H11A 0.9800 .
C118 H11B 0.9800 .
C118 H11C 0.9800 .
C119 C120 1.414(16) .
C119 H119 0.9500 .
C120 H120 0.9500 .
C121 P4 1.809(12) .
C121 H12A 0.9800 .
C121 H12B 0.9800 .
C121 H12C 0.9800 .
C122 P4 1.813(11) .
C122 H12D 0.9800 .
C122 H12E 0.9800 .
C122 H12F 0.9800 .
C123 C124 1.389(16) .
C123 C128 1.411(16) .
C123 P4 1.807(11) .
C124 C125 1.39(2) .
C124 H124 0.9500 .
C125 C126 1.35(2) .
C125 H125 0.9500 .
C126 C127 1.34(3) .
C126 H126 0.9500 .
C127 C128 1.389(19) .
C127 H127 0.9500 .
C128 H128 0.9500 .
B1 F2 1.287(14) .
B1 F1 1.318(14) .
B1 F3 1.324(14) .
B1 F4 1.365(14) .
B2 F8B 1.329(16) .
B2 F6A 1.331(16) .
B2 F5A 1.334(16) .
B2 F6B 1.338(16) .
B2 F7A 1.341(16) .
B2 F7B 1.347(15) .
B2 F5B 1.345(16) .
B2 F8A 1.353(16) .
O1 C129 1.450(2) .
O1 C132 1.450(2) .
C129 C130 1.510(2) .
C129 H12G 0.9900 .
C129 H12H 0.9900 .
C130 C131 1.510(2) .
C130 H13A 0.9900 .
C130 H13B 0.9900 .
C131 C132 1.510(2) .
C131 H13C 0.9900 .
C131 H13D 0.9900 .
C132 H13E 0.9900 .
C132 H13F 0.9900 .
O2 C136 1.449(2) .
O2 C133 1.450(2) .
C133 C134 1.510(2) .
C133 H13G 0.9900 .
C133 H13H 0.9900 .
C134 C135 1.510(2) .
C134 H13I 0.9900 .
C134 H13J 0.9900 .
C135 C136 1.509(2) .
C135 H13K 0.9900 .
C135 H13L 0.9900 .
C136 H13M 0.9900 .
C136 H13N 0.9900 .
